data_4114050
loop_
_publ_author_name
'Felicia L. Taw'
'Alexander H. Mueller'
'Robert G. Bergman'
'Maurice Brookhart'

_publ_section_title
;
 A Mechanistic Investigation of the Carbon-Carbon Bond Cleavage of Aryl
 and Alkyl Cyanides Using a Cationic Rh(III) Silyl Complex
;
_journal_name_full 'Journal of the American Chemical Society'
_journal_page_first 9808
_journal_page_last 9813
_journal_paper_doi 10.1021/ja034468o
_journal_volume 125
_journal_year 2003
_chemical_formula_moiety 'Rh C71.47 H58 N O Si P B F24 Cl1.42 '
_chemical_formula_sum 'C71.47 H58 B Cl1.42 F24 N O P Rh Si'
_chemical_formula_weight 1626.04
_chemical_name_systematic ?
_space_group_IT_number 14
_symmetry_cell_setting monoclinic
_symmetry_space_group_name_Hall '-P 2yn'
_symmetry_space_group_name_H-M 'P 1 21/n 1'
_cell_angle_alpha 90.0
_cell_angle_beta 92.119(1)
_cell_angle_gamma 90.0
_cell_formula_units_Z 4
_cell_length_a 10.3083(1)
_cell_length_b 19.7382(1)
_cell_length_c 37.0881(1)
_cell_measurement_reflns_used 8192
_cell_measurement_temperature 173
_cell_measurement_theta_max 50.00
_cell_measurement_theta_min 2.50
_cell_volume 7541.05(9)
_computing_cell_refinement 'Bruker SAINT'
_computing_data_collection 'Bruker SMART'
_computing_data_reduction 'NRCVAX DATRD2'
_computing_molecular_graphics NRCVAX
_computing_publication_material 'NRCVAX TABLES Jan 94 Version'
_computing_structure_refinement 'NRCVAX LSTSQ'
_computing_structure_solution 'NRCVAX SOLVER'
_diffrn_ambient_temperature 173
_diffrn_measurement_device 'Bruker SMART 1K'
_diffrn_measurement_method 'Omega scans'
_diffrn_radiation_monochromator graphite
_diffrn_radiation_source 'xray tube'
_diffrn_radiation_type 'Molybdenum K\a'
_diffrn_radiation_wavelength 0.71073
_diffrn_reflns_av_R_equivalents 0.080
_diffrn_reflns_limit_h_max 12
_diffrn_reflns_limit_h_min -12
_diffrn_reflns_limit_k_max 23
_diffrn_reflns_limit_k_min 0
_diffrn_reflns_limit_l_max 44
_diffrn_reflns_limit_l_min 0
_diffrn_reflns_number 41492
_diffrn_reflns_theta_max 25.00
_diffrn_reflns_theta_min 0.00
_exptl_absorpt_coefficient_mu 0.41
_exptl_absorpt_correction_T_max 1.0000
_exptl_absorpt_correction_T_min 1.0000
_exptl_absorpt_correction_type none
_exptl_crystal_density_diffrn 1.432
_exptl_crystal_F_000 3283.82
_exptl_crystal_size_max 0.30
_exptl_crystal_size_mid 0.15
_exptl_crystal_size_min 0.10
_refine_diff_density_max 1.51
_refine_diff_density_min -1.71
_refine_ls_goodness_of_fit_obs 1.89
_refine_ls_matrix_type full
_refine_ls_number_parameters 920
_refine_ls_number_reflns 6208
_refine_ls_R_factor_all 0.173
_refine_ls_R_factor_obs 0.076
_refine_ls_shift/esd_max 0.153
_refine_ls_structure_factor_coef F
_refine_ls_weighting_details 'w = 1/(\s^2^(F)+0.0002F^2^)'
_refine_ls_weighting_scheme calc
_refine_ls_wR_factor_all 0.117
_refine_ls_wR_factor_obs 0.083
_reflns_number_observed 6841
_reflns_number_total 13323
_reflns_observed_criterion 'Inet > 2.5\s(Inet)'
_cod_data_source_file ja034468osi20030203_110636.cif
_cod_data_source_block c02031
_cod_depositor_comments
;
The following automatic conversions were performed:

'_refine_ls_weighting_scheme' value '1/(\s^2^(F)+0.0002F^2^)' was
changed to 'calc'. New tag '_refine_ls_weighting_details' was
created. The value of the new tag was set to 'w =
1/(\s^2^(F)+0.0002F^2^)'.

Automatic conversion script
Id: cif_fix_values 3143 2015-03-26 13:38:13Z robertas 
;
_cod_original_cell_volume 7541.06(1)
_cod_original_sg_symbol_H-M 'P 21/n'
_cod_original_formula_sum 'Rh C71.47 H58 N O Si P B F24 Cl1.42 '
_cod_database_code 4114050

loop_
_symmetry_equiv_pos_as_xyz
x,y,z
-x,-y,-z
1/2-x,1/2+y,1/2-z
1/2+x,1/2-y,1/2+z

loop_
_atom_site_aniso_label
_atom_site_aniso_U_11
_atom_site_aniso_U_22
_atom_site_aniso_U_33
_atom_site_aniso_U_12
_atom_site_aniso_U_13
_atom_site_aniso_U_23
_atom_site_aniso_type_symbol
Rh1 0.0214(5) 0.0183(4) 0.0071(4) 0.0025(5) 0.0010(3) 0.0016(4) Rh
Si1 0.0146(16) 0.0133(15) 0.0142(17) -0.0018(13) 0.0008(14) -0.0028(12) Si
P1 0.0349(19) 0.0333(19) 0.0277(20) -0.0109(16) 0.0079(17) 0.0056(15) P
N1 0.019(5) 0.013(4) 0.024(5) -0.009(5) -0.011(4) 0.006(4) n
C2 0.026(7) 0.012(6) 0.018(6) -0.009(5) -0.002(5) 0.000(5) C
C3 0.018(6) 0.015(6) 0.024(7) -0.003(5) 0.007(5) 0.000(5) C
C4 0.023(7) 0.025(6) 0.023(7) -0.006(5) 0.000(6) 0.000(5) C
C5 0.036(8) 0.024(7) 0.046(9) 0.008(6) 0.009(7) 0.005(6) C
C6 0.020(7) 0.024(7) 0.034(8) 0.005(5) 0.005(6) 0.000(6) C
C7 0.046(9) 0.047(9) 0.043(9) -0.002(7) 0.015(7) 0.004(7) C
C8 0.027(7) 0.029(7) 0.029(7) 0.000(6) 0.007(6) 0.002(5) C
O9 0.036(5) 0.043(5) 0.058(6) 0.010(4) 0.005(5) 0.005(5) O
C10 0.048(9) 0.037(8) 0.060(10) 0.007(7) 0.003(8) 0.004(7) C
C11 0.021(6) 0.022(6) 0.016(6) -0.002(6) -0.003(5) 0.000(5) C
C12 0.035(7) 0.032(7) 0.029(8) -0.003(6) 0.004(6) 0.004(6) C
C13 0.050(9) 0.036(8) 0.039(9) -0.003(7) 0.012(7) -0.013(6) C
C14 0.056(10) 0.052(9) 0.036(9) 0.014(8) 0.009(8) -0.004(7) C
C15 0.045(8) 0.049(9) 0.035(8) 0.009(7) 0.016(7) 0.002(7) C
C16 0.030(7) 0.040(7) 0.023(7) 0.000(6) 0.012(6) -0.003(6) C
C17 0.010(5) 0.010(5) 0.013(6) 0.000(4) 0.006(5) -0.003(4) C
C18 0.014(6) 0.020(6) 0.030(7) 0.000(5) -0.001(5) -0.003(5) C
C19 0.020(7) 0.043(8) 0.028(8) -0.003(6) 0.003(6) -0.002(6) C
C20 0.041(8) 0.032(7) 0.034(8) -0.013(7) 0.007(6) -0.005(6) C
C21 0.038(7) 0.017(7) 0.027(7) -0.006(6) 0.005(6) -0.001(5) C
C22 0.020(6) 0.026(7) 0.022(7) -0.002(5) 0.005(5) 0.002(5) C
C23 0.017(6) 0.015(6) 0.019(6) 0.001(5) 0.004(5) 0.001(5) C
C24 0.019(7) 0.034(7) 0.017(7) 0.003(5) -0.002(6) 0.002(5) C
C25 0.034(8) 0.049(8) 0.022(8) -0.004(7) 0.002(7) -0.005(6) C
C26 0.025(7) 0.033(7) 0.039(8) -0.006(6) 0.001(7) -0.004(6) C
C27 0.025(7) 0.025(7) 0.036(8) 0.003(5) 0.003(6) -0.009(6) C
C28 0.026(7) 0.027(7) 0.020(7) -0.003(5) 0.000(6) -0.003(5) C
C29 0.049(9) 0.031(7) 0.043(9) -0.011(6) 0.002(7) -0.001(6) C
C30 0.053(9) 0.041(8) 0.053(10) -0.008(7) 0.001(8) 0.005(7) C
C31 0.056(10) 0.075(11) 0.048(10) -0.013(8) 0.011(8) 0.004(8) C
C32 0.045(8) 0.021(7) 0.032(8) 0.001(6) -0.002(7) 0.007(5) C
C33 0.037(8) 0.030(8) 0.031(8) 0.011(6) 0.005(6) -0.004(6) C
C34 0.045(9) 0.032(8) 0.040(8) 0.006(6) 0.008(7) 0.005(6) C
C35 0.031(7) 0.024(6) 0.015(7) 0.000(6) -0.005(6) -0.006(5) C
C36 0.024(7) 0.031(6) 0.009(6) 0.003(5) 0.001(5) 0.002(5) C
C37 0.082(11) 0.044(9) 0.035(9) 0.002(8) 0.012(8) 0.004(7) C
C38 0.064(10) 0.044(9) 0.047(9) 0.019(8) -0.015(8) -0.007(7) C
C39 0.027(7) 0.037(7) 0.041(8) 0.000(6) -0.005(6) -0.006(6) C
C40 0.040(8) 0.029(7) 0.031(7) -0.004(6) 0.005(6) 0.002(6) C
C41 0.050(9) 0.045(8) 0.037(9) 0.002(7) 0.006(7) 0.002(7) C
B51 0.014(7) 0.007(6) 0.024(8) -0.007(5) -0.011(6) 0.006(5) B
C52 0.014(6) 0.011(6) 0.014(6) 0.001(4) 0.001(5) 0.002(4) C
C53 0.028(7) 0.031(7) 0.029(8) 0.001(6) -0.003(6) 0.004(5) C
C54 0.036(8) 0.042(8) 0.023(8) 0.005(6) 0.006(7) 0.007(6) C
C55 0.037(7) 0.034(8) 0.023(7) -0.006(6) 0.001(6) 0.008(6) C
C56 0.033(7) 0.018(6) 0.017(7) -0.001(6) 0.003(6) -0.001(5) C
C57 0.023(6) 0.019(6) 0.019(7) -0.001(5) -0.006(6) 0.007(5) C
C59 0.071(12) 0.048(10) 0.050(11) 0.007(9) 0.010(10) 0.003(9) C
C58 0.061(12) 0.107(15) 0.039(11) 0.016(11) -0.009(10) 0.024(10) C
F61 0.078(7) 0.107(8) 0.072(7) 0.062(6) 0.012(6) 0.035(6) F
F62 0.31(3) 0.47(4) 0.153(16) 0.34(3) -0.145(18) -0.113(20) F
F63 0.150(13) 0.217(16) 0.56(4) 0.146(13) 0.237(19) 0.345(23) F
F64 0.51(3) 0.125(11) 0.156(13) 0.172(17) 0.251(19) 0.086(11) F
F65 0.150(12) 0.350(22) 0.045(7) 0.152(15) 0.022(8) -0.041(10) F
F66 0.155(13) 0.297(23) 0.274(22) -0.063(15) 0.077(14) -0.255(21) F
C67 0.009(5) 0.005(5) 0.014(6) 0.001(4) 0.002(5) 0.001(4) C
C68 0.008(6) 0.014(6) 0.023(7) 0.003(5) -0.002(5) -0.003(5) C
C69 0.025(7) 0.023(6) 0.018(7) -0.001(5) -0.002(6) 0.001(5) C
C70 0.019(6) 0.019(6) 0.033(7) 0.000(5) 0.004(6) 0.000(5) C
C71 0.012(6) 0.019(6) 0.021(7) 0.004(5) 0.000(5) 0.000(5) C
C72 0.011(6) 0.010(5) 0.020(6) 0.001(4) 0.001(5) 0.001(4) C
C73 0.027(7) 0.027(7) 0.029(8) -0.001(6) -0.003(7) 0.004(6) C
C74 0.030(7) 0.029(8) 0.037(8) 0.001(7) -0.002(6) -0.006(7) C
F75 0.065(6) 0.100(7) 0.030(5) -0.015(5) -0.009(4) 0.030(4) F
F76 0.119(7) 0.090(6) 0.040(5) -0.074(6) 0.007(5) 0.029(5) F
F77 0.148(9) 0.113(8) 0.034(5) 0.091(7) 0.044(6) 0.025(5) F
F78 0.102(7) 0.018(4) 0.068(6) -0.033(4) -0.032(5) -0.006(4) F
F79 0.028(4) 0.063(5) 0.031(4) 0.005(4) -0.024(4) -0.014(4) F
F80 0.037(4) 0.080(6) 0.053(5) -0.010(4) 0.007(4) -0.056(5) F
C81 0.019(6) 0.013(6) 0.019(6) -0.007(5) 0.000(5) -0.004(5) C
C82 0.013(6) 0.017(6) 0.018(6) -0.001(5) 0.002(5) 0.001(5) C
C83 0.019(7) 0.021(6) 0.028(7) 0.005(5) 0.008(6) -0.004(5) C
C84 0.021(7) 0.028(7) 0.027(7) 0.005(5) 0.004(6) -0.010(5) C
C85 0.015(6) 0.016(6) 0.020(6) -0.002(5) 0.000(5) 0.003(5) C
C86 0.016(6) 0.018(6) 0.012(6) 0.004(5) 0.005(5) 0.002(5) C
C87 0.029(8) 0.027(8) 0.045(9) 0.001(6) 0.010(7) 0.001(6) C
C88 0.031(8) 0.035(8) 0.036(8) 0.010(7) 0.000(7) 0.001(6) C
F89 0.141(10) 0.162(10) 0.063(7) -0.100(8) 0.065(7) -0.022(7) F
F90 0.069(6) 0.023(4) 0.190(11) -0.011(4) 0.074(7) 0.009(5) F
F91 0.019(4) 0.098(7) 0.197(12) -0.007(4) 0.009(6) 0.086(7) F
F92 0.057(6) 0.147(10) 0.198(12) 0.047(6) 0.046(7) 0.167(10) F
F93 0.126(8) 0.014(4) 0.075(6) 0.016(4) -0.008(6) 0.009(4) F
F94 0.079(6) 0.043(5) 0.058(6) 0.013(4) -0.030(5) 0.008(4) F
C95 0.035(7) 0.032(7) 0.006(6) -0.003(6) 0.004(6) 0.003(5) C
C96 0.018(6) 0.019(6) 0.014(6) -0.004(5) 0.004(5) 0.001(5) C
C97 0.019(6) 0.016(6) 0.022(7) -0.002(5) 0.000(5) 0.000(5) C
C98 0.034(7) 0.023(7) 0.033(8) 0.002(6) 0.004(6) -0.001(5) C
C99 0.025(7) 0.014(6) 0.022(7) 0.000(5) 0.010(6) -0.002(5) C
C100 0.016(6) 0.018(6) 0.016(6) 0.005(5) -0.005(5) 0.003(5) C
C101 0.041(9) 0.029(8) 0.037(9) -0.007(6) 0.006(7) -0.004(6) C
C102 0.039(9) 0.030(8) 0.063(11) 0.007(7) 0.018(8) 0.000(7) C
F103 0.048(6) 0.193(13) 0.323(19) -0.087(8) 0.083(9) -0.221(14) F
F104 0.078(6) 0.116(7) 0.036(5) -0.078(6) -0.028(5) 0.009(5) F
F105 0.143(10) 0.065(6) 0.127(9) -0.071(7) -0.066(8) 0.050(6) F
F106 0.054(6) 0.143(9) 0.118(9) -0.005(6) 0.034(6) -0.097(8) F
F107 0.107(9) 0.079(7) 0.259(16) -0.030(7) 0.142(10) -0.067(9) F
F108 0.083(8) 0.370(22) 0.102(10) 0.142(12) 0.038(8) 0.072(12) F
C111 0.192(8) 0.191(5) 0.192(7) 0.000(5) 0.006(5) 0.000(4) C
Cl1 0.129(8) 0.061(5) 0.106(7) -0.006(5) -0.037(5) 0.004(4) Cl
Cl2 0.222(8) 0.113(5) 0.153(7) -0.010(5) -0.026(5) 0.018(4) Cl
Cl3 0.225(8) 0.081(5) 0.192(7) -0.018(5) -0.077(5) 0.061(4) Cl

loop_
_atom_site_label
_atom_site_fract_x
_atom_site_fract_y
_atom_site_fract_z
_atom_site_U_iso_or_equiv
_atom_site_thermal_displace_type
_atom_site_type_symbol
Rh1 0.11127(8) 0.36824(4) 0.160192(22) 0.0156(4) Uij Rh
Si1 0.1285(3) 0.41702(14) 0.06425(8) 0.0140(15) Uij Si
P1 -0.0374(3) 0.28401(16) 0.14956(9) 0.0318(17) Uij P
N1 0.1598(8) 0.3718(4) 0.10495(22) 0.019(5) Uij n
C2 0.2230(10) 0.3296(5) 0.1237(3) 0.019(6) Uij C
C3 0.3372(10) 0.2863(5) 0.1198(3) 0.019(6) Uij C
C4 0.3626(11) 0.2373(5) 0.1457(3) 0.024(6) Uij C
C5 0.4662(12) 0.1918(6) 0.1424(3) 0.035(7) Uij C
C6 0.5413(11) 0.1948(6) 0.1132(3) 0.026(7) Uij C
C7 0.5130(13) 0.2448(7) 0.0867(4) 0.045(8) Uij C
C8 0.4118(11) 0.2875(6) 0.0886(3) 0.028(7) Uij C
O9 0.6442(8) 0.1536(4) 0.10652(24) 0.046(5) Uij O
C10 0.6720(13) 0.0990(7) 0.1324(4) 0.049(9) Uij C
C11 0.2075(9) 0.3710(6) 0.0276(3) 0.020(6) Uij C
C12 0.1750(11) 0.3020(6) 0.0202(3) 0.032(7) Uij C
C13 0.2375(13) 0.2635(6) -0.0045(4) 0.041(8) Uij C
C14 0.3464(14) 0.2922(7) -0.0213(4) 0.048(8) Uij C
C15 0.3736(12) 0.3574(7) -0.0161(3) 0.043(8) Uij C
C16 0.3066(11) 0.3994(6) 0.0088(3) 0.031(7) Uij C
C17 0.2040(9) 0.5003(5) 0.0729(3) 0.011(5) Uij C
C18 0.3353(10) 0.5079(5) 0.0830(3) 0.021(6) Uij C
C19 0.3948(11) 0.5686(6) 0.0901(3) 0.030(7) Uij C
C20 0.3218(12) 0.6262(6) 0.0866(3) 0.036(7) Uij C
C21 0.1928(11) 0.6234(5) 0.0765(3) 0.027(7) Uij C
C22 0.1365(10) 0.5611(5) 0.0691(3) 0.022(6) Uij C
C23 -0.0492(10) 0.4216(5) 0.0585(3) 0.017(6) Uij C
C24 -0.1155(10) 0.4064(5) 0.0252(3) 0.023(6) Uij C
C25 -0.2479(12) 0.4062(6) 0.0204(3) 0.035(8) Uij C
C26 -0.3216(11) 0.4260(6) 0.0483(3) 0.032(7) Uij C
C27 -0.2643(11) 0.4439(5) 0.0819(3) 0.029(7) Uij C
C28 -0.1306(11) 0.4395(5) 0.0873(3) 0.024(6) Uij C
C29 -0.0514(12) 0.2522(6) 0.1045(3) 0.041(8) Uij C
C30 -0.0069(13) 0.2076(6) 0.1750(4) 0.049(8) Uij C
C31 -0.2056(14) 0.3042(8) 0.1599(4) 0.059(9) Uij C
C32 0.0796(12) 0.3848(5) 0.2168(3) 0.033(7) Uij C
C33 0.2143(12) 0.3806(6) 0.2130(3) 0.032(7) Uij C
C34 0.2499(12) 0.4343(6) 0.1897(3) 0.039(8) Uij C
C35 0.1400(11) 0.4751(5) 0.1824(3) 0.024(6) Uij C
C36 0.0258(10) 0.4457(5) 0.1984(3) 0.021(6) Uij C
C37 -0.0009(15) 0.3460(7) 0.2439(4) 0.054(9) Uij C
C38 0.3031(14) 0.3317(7) 0.2313(4) 0.052(9) Uij C
C39 0.3834(12) 0.4521(6) 0.1795(3) 0.035(7) Uij C
C40 0.1343(12) 0.5422(6) 0.1631(3) 0.034(7) Uij C
C41 -0.1049(13) 0.4757(6) 0.2003(3) 0.044(8) Uij C
B51 1.1226(11) 0.8263(5) 0.1440(3) 0.015(6) Uij B
C52 1.0881(10) 0.8478(5) 0.1024(3) 0.013(5) Uij C
C53 0.9912(11) 0.8932(6) 0.0917(3) 0.029(6) Uij C
C54 0.9602(12) 0.9088(6) 0.0565(3) 0.033(7) Uij C
C55 1.0296(12) 0.8821(6) 0.0284(3) 0.031(7) Uij C
C56 1.1253(11) 0.8354(5) 0.0377(3) 0.023(6) Uij C
C57 1.1545(10) 0.8195(5) 0.0732(3) 0.021(6) Uij C
C59 1.1945(17) 0.8074(8) 0.0087(5) 0.056(11) Uij C
C58 0.8577(18) 0.9580(10) 0.0469(5) 0.069(12) Uij C
F61 0.7791(9) 0.9740(5) 0.0723(3) 0.085(7) Uij F
F62 0.7674(25) 0.9328(15) 0.0273(5) 0.316(25) Uij F
F63 0.8789(15) 1.0047(9) 0.0276(7) 0.302(22) Uij F
F64 1.2217(24) 0.8405(7) -0.0165(4) 0.257(20) Uij F
F65 1.2999(14) 0.7769(9) 0.0170(3) 0.181(14) Uij F
F66 1.1381(15) 0.7604(11) -0.0084(6) 0.240(19) Uij F
C67 1.0198(9) 0.7678(4) 0.1567(3) 0.009(5) Uij C
C68 0.9996(9) 0.7537(5) 0.1934(3) 0.015(6) Uij C
C69 0.9166(10) 0.7051(5) 0.2047(3) 0.022(6) Uij C
C70 0.8462(10) 0.6652(5) 0.1805(3) 0.024(6) Uij C
C71 0.8602(10) 0.6776(5) 0.1440(3) 0.017(6) Uij C
C72 0.9457(9) 0.7277(5) 0.1321(3) 0.014(6) Uij C
C73 0.9046(12) 0.6946(6) 0.2445(3) 0.028(7) Uij C
C74 0.7843(11) 0.6373(6) 0.1160(3) 0.032(7) Uij C
F75 1.0174(8) 0.6933(4) 0.26278(20) 0.065(6) Uij F
F76 0.8461(9) 0.6383(5) 0.25300(19) 0.083(6) Uij F
F77 0.8372(10) 0.7439(5) 0.25873(21) 0.098(7) Uij F
F78 0.7460(8) 0.5789(3) 0.12886(21) 0.064(5) Uij F
F79 0.6747(6) 0.6687(3) 0.10614(18) 0.041(4) Uij F
F80 0.8457(6) 0.6244(4) 0.08688(20) 0.057(5) Uij F
C81 1.2708(10) 0.7995(5) 0.1498(3) 0.017(6) Uij C
C82 1.3738(10) 0.8317(5) 0.1339(3) 0.016(6) Uij C
C83 1.5036(10) 0.8135(5) 0.1408(3) 0.023(6) Uij C
C84 1.5355(11) 0.7601(6) 0.1639(3) 0.025(6) Uij C
C85 1.4337(10) 0.7241(5) 0.1791(3) 0.017(6) Uij C
C86 1.3029(10) 0.7442(5) 0.1711(3) 0.015(5) Uij C
C87 1.6061(12) 0.8532(6) 0.1244(4) 0.033(8) Uij C
C88 1.4653(13) 0.6628(6) 0.2014(4) 0.034(8) Uij C
F89 1.6119(11) 0.8436(6) 0.0897(3) 0.120(8) Uij F
F90 1.5936(8) 0.9186(4) 0.1273(3) 0.092(7) Uij F
F91 1.7236(7) 0.8401(5) 0.1366(3) 0.105(8) Uij F
F92 1.3690(8) 0.6418(6) 0.2198(3) 0.133(9) Uij F
F93 1.5112(9) 0.6135(3) 0.18326(23) 0.072(6) Uij F
F94 1.5632(8) 0.6777(4) 0.22580(21) 0.061(5) Uij F
C95 1.1068(11) 0.8943(5) 0.1725(3) 0.024(6) Uij C
C96 1.2089(10) 0.9377(5) 0.1795(3) 0.017(5) Uij C
C97 1.1986(10) 0.9938(5) 0.2012(3) 0.019(6) Uij C
C98 1.0764(12) 1.0102(5) 0.2134(3) 0.030(7) Uij C
C99 0.9726(10) 0.9689(5) 0.2056(3) 0.020(6) Uij C
C100 0.9879(10) 0.9135(5) 0.1839(3) 0.016(5) Uij C
C101 1.3103(13) 1.0401(6) 0.2094(4) 0.036(8) Uij C
C102 0.8444(14) 0.9842(7) 0.2208(4) 0.043(8) Uij C
F103 1.4158(9) 1.0211(7) 0.1971(4) 0.186(12) Uij F
F104 1.3333(8) 1.0492(5) 0.24408(21) 0.077(6) Uij F
F105 1.2891(11) 1.1016(5) 0.1976(3) 0.114(8) Uij F
F106 0.8460(8) 1.0223(6) 0.2487(3) 0.104(7) Uij F
F107 0.7802(11) 0.9321(5) 0.2299(4) 0.145(11) Uij F
F108 0.7647(11) 1.0129(10) 0.1980(3) 0.184(14) Uij F
C111 0.1811(8) 0.0539(3) 0.08284(21) 0.192(6) Uij C
Cl1 0.2081(8) 0.1331(3) 0.06331(21) 0.100(6) Uij Cl
Cl2 0.0744(8) 0.0629(3) 0.11816(21) 0.164(6) Uij Cl
Cl3 0.3286(8) 0.0206(3) 0.09964(21) 0.168(6) Uij Cl
H4 0.307 0.234 0.166 0.0339 Uiso H
H5 0.486 0.160 0.161 0.0455 Uiso H
H7 0.569 0.249 0.067 0.0550 Uiso H
H8 0.392 0.319 0.069 0.0380 Uiso H
H10a 0.746 0.074 0.125 0.0585 Uiso H
H10b 0.688 0.117 0.156 0.0585 Uiso H
H10c 0.598 0.070 0.133 0.0585 Uiso H
H12 0.105 0.282 0.033 0.0422 Uiso H
H13 0.213 0.217 -0.009 0.0515 Uiso H
H14 0.395 0.266 -0.038 0.0582 Uiso H
H15 0.445 0.377 -0.029 0.0531 Uiso H
H16 0.329 0.446 0.012 0.0410 Uiso H
H18 0.388 0.468 0.085 0.0313 Uiso H
H19 0.485 0.571 0.098 0.0402 Uiso H
H20 0.362 0.669 0.092 0.0458 Uiso H
H21 0.143 0.664 0.074 0.0375 Uiso H
H22 0.046 0.559 0.062 0.0325 Uiso H
H24 -0.065 0.395 0.005 0.0333 Uiso H
H25 -0.288 0.394 -0.002 0.0452 Uiso H
H26 -0.414 0.427 0.045 0.0423 Uiso H
H27 -0.316 0.458 0.102 0.0387 Uiso H
H28 -0.090 0.451 0.110 0.0344 Uiso H
H29a -0.068 0.289 0.088 0.0507 Uiso H
H29b 0.027 0.230 0.098 0.0507 Uiso H
H29c -0.122 0.221 0.103 0.0507 Uiso H
H31a -0.210 0.322 0.184 0.0697 Uiso H
H31b -0.240 0.337 0.143 0.0697 Uiso H
H31c -0.256 0.263 0.158 0.0697 Uiso H
H30a 0.081 0.193 0.172 0.0589 Uiso H
H30b -0.019 0.217 0.200 0.0589 Uiso H
H30c -0.066 0.173 0.167 0.0589 Uiso H
H37a -0.091 0.359 0.241 0.0639 Uiso H
H37b 0.008 0.298 0.239 0.0639 Uiso H
H37c 0.029 0.356 0.268 0.0639 Uiso H
H38a 0.391 0.339 0.224 0.0615 Uiso H
H38b 0.298 0.337 0.257 0.0615 Uiso H
H38c 0.277 0.286 0.225 0.0615 Uiso H
H39a 0.381 0.491 0.164 0.0453 Uiso H
H39b 0.435 0.462 0.201 0.0453 Uiso H
H39c 0.421 0.414 0.167 0.0453 Uiso H
H40a 0.047 0.559 0.162 0.0437 Uiso H
H40b 0.189 0.574 0.176 0.0437 Uiso H
H40c 0.164 0.536 0.139 0.0437 Uiso H
H41a -0.160 0.445 0.212 0.0539 Uiso H
H41b -0.102 0.518 0.213 0.0539 Uiso H
H41c -0.138 0.483 0.176 0.0539 Uiso H
H53 0.945 0.915 0.110 0.0393 Uiso H
H55 1.010 0.894 0.004 0.0415 Uiso H
H57 1.223 0.787 0.078 0.0305 Uiso H
H68 1.047 0.781 0.211 0.0250 Uiso H
H70 0.789 0.630 0.188 0.0336 Uiso H
H72 0.953 0.735 0.107 0.0237 Uiso H
H82 1.355 0.869 0.118 0.0261 Uiso H
H84 1.624 0.747 0.169 0.0354 Uiso H
H86 1.235 0.718 0.181 0.0253 Uiso H
H96 1.292 0.927 0.170 0.0272 Uiso H
H98 1.066 1.050 0.228 0.0396 Uiso H
H100 0.913 0.887 0.178 0.0263 Uiso H

loop_
_atom_type_symbol
_atom_type_scat_dispersion_real
_atom_type_scat_dispersion_imag
_atom_type_scat_source
Rh -1.118 0.919 'International Tables Vol. IV Table 2.2B'
C 0.003 0.002 'International Tables Vol. IV Table 2.2B'
H 0.000 0.000 'International Tables Vol. IV Table 2.2B'
N 0.006 0.003 'International Tables Vol. IV Table 2.2B'
O 0.011 0.006 'International Tables Vol. IV Table 2.2B'
S 0.125 0.123 'International Tables Vol. IV Table 2.2B'
Si 0.082 0.070 'International Tables Vol. IV Table 2.2B'
P 0.102 0.094 'International Tables Vol. IV Table 2.2B'
B 0.001 0.001 'International Tables Vol. IV Table 2.2B'
F 0.017 0.010 'International Tables Vol. IV Table 2.2B'
Cl 0.148 0.159 'International Tables Vol. IV Table 2.2B'

loop_
_geom_angle_atom_site_label_1
_geom_angle_atom_site_label_2
_geom_angle_atom_site_label_3
_geom_angle
P(1) Rh(1) N(1) 92.18(23)
P(1) Rh(1) C(2) 90.3(3)
P(1) Rh(1) C(32) 98.8(3)
P(1) Rh(1) C(33) 122.1(3)
P(1) Rh(1) C(34) 159.6(3)
N(1) Rh(1) C(2) 35.4(4)
N(1) Rh(1) C(32) 168.3(4)
N(1) Rh(1) C(33) 136.8(4)
N(1) Rh(1) C(34) 106.8(4)
C(2) Rh(1) C(32) 147.3(5)
C(2) Rh(1) C(33) 112.3(4)
C(2) Rh(1) C(34) 100.8(4)
C(32) Rh(1) C(33) 37.4(5)
C(32) Rh(1) C(34) 62.9(5)
C(33) Rh(1) C(34) 37.7(4)
N(1) Si(1) C(11) 108.0(4)
N(1) Si(1) C(17) 103.8(4)
N(1) Si(1) C(23) 105.8(4)
C(11) Si(1) C(17) 111.8(5)
C(11) Si(1) C(23) 113.8(5)
C(17) Si(1) C(23) 112.9(4)
Rh(1) P(1) C(29) 116.6(4)
Rh(1) P(1) C(30) 114.6(5)
Rh(1) P(1) C(31) 116.1(5)
C(29) P(1) C(30) 101.7(6)
C(29) P(1) C(31) 103.1(6)
C(30) P(1) C(31) 102.7(6)
Rh(1) N(1) Si(1) 142.6(5)
Rh(1) N(1) C(2) 65.1(6)
Si(1) N(1) C(2) 151.9(8)
Rh(1) C(2) N(1) 79.5(7)
Rh(1) C(2) C(3) 142.1(8)
N(1) C(2) C(3) 137.3(10)
C(2) C(3) C(4) 118.2(9)
C(2) C(3) C(8) 122.3(10)
C(4) C(3) C(8) 119.1(10)
C(3) C(4) C(5) 120.9(10)
C(4) C(5) C(6) 120.0(11)
C(5) C(6) C(7) 118.5(11)
C(5) C(6) O(9) 126.1(11)
C(7) C(6) O(9) 115.5(10)
C(6) C(7) C(8) 122.7(11)
C(3) C(8) C(7) 118.6(11)
C(6) O(9) C(10) 117.0(9)
Si(1) C(11) C(12) 120.2(8)
Si(1) C(11) C(16) 121.8(8)
C(12) C(11) C(16) 117.7(10)
C(11) C(12) C(13) 123.0(11)
C(12) C(13) C(14) 118.1(11)
C(13) C(14) C(15) 119.2(12)
C(14) C(15) C(16) 123.2(12)
C(11) C(16) C(15) 118.2(11)
Si(1) C(17) C(18) 122.7(7)
Si(1) C(17) C(22) 123.1(8)
C(18) C(17) C(22) 114.2(9)
C(17) C(18) C(19) 124.6(10)
C(18) C(19) C(20) 118.0(10)
C(19) C(20) C(21) 121.2(11)
C(20) C(21) C(22) 119.1(11)
C(17) C(22) C(21) 122.9(10)
Si(1) C(23) C(24) 122.3(8)
Si(1) C(23) C(28) 122.5(8)
C(24) C(23) C(28) 115.2(9)
C(23) C(24) C(25) 123.8(10)
C(24) C(25) C(26) 118.9(11)
C(25) C(26) C(27) 121.1(11)
C(26) C(27) C(28) 119.6(10)
C(23) C(28) C(27) 121.2(10)
Rh(1) C(32) C(33) 73.0(7)
Rh(1) C(32) C(36) 75.0(6)
Rh(1) C(32) C(37) 131.7(8)
C(33) C(32) C(36) 110.9(10)
C(33) C(32) C(37) 126.8(11)
C(36) C(32) C(37) 120.4(11)
Rh(1) C(33) C(32) 69.5(7)
Rh(1) C(33) C(34) 70.7(7)
Rh(1) C(33) C(38) 127.2(8)
C(32) C(33) C(34) 107.2(10)
C(32) C(33) C(38) 126.2(11)
C(34) C(33) C(38) 126.6(11)
Rh(1) C(34) C(33) 71.6(7)
Rh(1) C(34) C(35) 74.9(7)
Rh(1) C(34) C(39) 127.2(9)
C(33) C(34) C(35) 108.6(11)
C(33) C(34) C(39) 126.4(11)
C(35) C(34) C(39) 124.2(11)
C(34) C(35) C(36) 110.5(10)
C(34) C(35) C(40) 127.7(10)
C(36) C(35) C(40) 121.7(10)
C(32) C(36) C(35) 102.5(9)
C(32) C(36) C(41) 129.2(10)
C(35) C(36) C(41) 127.7(10)
C(52) B(51) C(67) 109.5(8)
C(52) B(51) C(81) 112.5(9)
C(52) B(51) C(95) 111.0(8)
C(67) B(51) C(81) 110.2(8)
C(67) B(51) C(95) 107.1(8)
C(81) B(51) C(95) 106.4(8)
B(51) C(52) C(53) 124.8(9)
B(51) C(52) C(57) 121.9(9)
C(53) C(52) C(57) 113.3(9)
C(52) C(53) C(54) 124.1(11)
C(53) C(54) C(55) 121.4(11)
C(53) C(54) C(58) 121.4(12)
C(55) C(54) C(58) 117.1(12)
C(54) C(55) C(56) 116.7(10)
C(55) C(56) C(57) 121.2(10)
C(55) C(56) C(59) 116.3(11)
C(57) C(56) C(59) 122.5(12)
C(52) C(57) C(56) 123.2(10)
C(56) C(59) F(64) 121.4(14)
C(56) C(59) F(65) 116.6(14)
C(56) C(59) F(66) 115.6(15)
F(64) C(59) F(65) 103.2(17)
F(64) C(59) F(66) 97.5(21)
F(65) C(59) F(66) 98.4(17)
C(54) C(58) F(61) 116.5(14)
C(54) C(58) F(62) 112.8(17)
C(54) C(58) F(63) 120.7(16)
F(61) C(58) F(62) 92.7(16)
F(61) C(58) F(63) 112.3(17)
F(62) C(58) F(63) 96.1(23)
C(58) F(61) F(62) 42.8(13)
C(58) F(61) F(63) 32.1(9)
F(62) F(61) F(63) 55.0(14)
C(58) F(62) F(61) 44.6(11)
C(58) F(62) F(63) 40.5(15)
F(61) F(62) F(63) 68.5(13)
C(58) F(63) F(61) 35.6(11)
C(58) F(63) F(62) 43.4(13)
F(61) F(63) F(62) 56.4(7)
C(59) F(64) F(65) 40.1(11)
C(59) F(64) F(66) 42.8(12)
F(65) F(64) F(66) 61.2(10)
C(59) F(65) F(64) 36.7(10)
C(59) F(65) F(66) 40.5(11)
F(64) F(65) F(66) 57.1(12)
C(59) F(66) F(64) 39.7(12)
C(59) F(66) F(65) 41.1(11)
F(64) F(66) F(65) 61.7(10)
B(51) C(67) C(68) 122.2(8)
B(51) C(67) C(72) 123.2(9)
C(68) C(67) C(72) 114.7(8)
C(67) C(68) C(69) 123.4(9)
C(68) C(69) C(70) 121.7(10)
C(68) C(69) C(73) 118.3(10)
C(70) C(69) C(73) 120.0(10)
C(69) C(70) C(71) 117.5(10)
C(70) C(71) C(72) 121.2(10)
C(70) C(71) C(74) 120.6(9)
C(72) C(71) C(74) 118.2(9)
C(67) C(72) C(71) 121.5(9)
C(69) C(73) F(75) 113.9(10)
C(69) C(73) F(76) 114.2(10)
C(69) C(73) F(77) 111.0(10)
F(75) C(73) F(76) 105.3(10)
F(75) C(73) F(77) 105.9(10)
F(76) C(73) F(77) 106.0(10)
C(71) C(74) F(78) 111.6(10)
C(71) C(74) F(79) 110.9(9)
C(71) C(74) F(80) 114.9(9)
F(78) C(74) F(79) 104.2(9)
F(78) C(74) F(80) 107.0(10)
F(79) C(74) F(80) 107.5(10)
C(73) F(75) F(76) 37.1(6)
C(73) F(75) F(77) 36.9(6)
F(76) F(75) F(77) 59.9(5)
C(73) F(76) F(75) 37.6(6)
C(73) F(76) F(77) 37.1(6)
F(75) F(76) F(77) 60.4(4)
C(73) F(77) F(75) 37.2(6)
C(73) F(77) F(76) 36.9(6)
F(75) F(77) F(76) 59.7(4)
C(74) F(78) F(79) 38.1(6)
C(74) F(78) F(80) 36.2(6)
F(79) F(78) F(80) 60.8(3)
C(74) F(79) F(78) 37.6(6)
C(74) F(79) F(80) 35.8(6)
F(78) F(79) F(80) 59.9(4)
C(74) F(80) F(78) 36.8(6)
C(74) F(80) F(79) 36.8(6)
F(78) F(80) F(79) 59.3(3)
B(51) C(81) C(82) 121.7(9)
B(51) C(81) C(86) 122.5(9)
C(82) C(81) C(86) 115.8(9)
C(81) C(82) C(83) 123.0(9)
C(82) C(83) C(84) 120.8(10)
C(82) C(83) C(87) 118.9(10)
C(84) C(83) C(87) 120.2(10)
C(83) C(84) C(85) 117.9(10)
C(84) C(85) C(86) 119.4(9)
C(84) C(85) C(88) 118.8(10)
C(86) C(85) C(88) 121.7(9)
C(81) C(86) C(85) 122.9(9)
C(83) C(87) F(89) 113.1(10)
C(83) C(87) F(90) 114.9(10)
C(83) C(87) F(91) 115.0(10)
F(89) C(87) F(90) 103.5(11)
F(89) C(87) F(91) 103.8(11)
F(90) C(87) F(91) 105.2(10)
C(85) C(88) F(92) 113.3(10)
C(85) C(88) F(93) 113.8(10)
C(85) C(88) F(94) 109.4(10)
F(92) C(88) F(93) 109.7(12)
F(92) C(88) F(94) 106.4(11)
F(93) C(88) F(94) 103.5(10)
C(87) F(89) F(90) 38.2(6)
C(87) F(89) F(91) 38.1(7)
F(90) F(89) F(91) 60.7(5)
C(87) F(90) F(89) 38.2(7)
C(87) F(90) F(91) 37.5(7)
F(89) F(90) F(91) 59.8(5)
C(87) F(91) F(89) 38.0(7)
C(87) F(91) F(90) 37.4(6)
F(89) F(91) F(90) 59.5(5)
C(88) F(92) F(93) 34.9(7)
C(88) F(92) F(94) 37.9(7)
F(93) F(92) F(94) 58.8(4)
C(88) F(93) F(92) 35.3(7)
C(88) F(93) F(94) 39.6(7)
F(92) F(93) F(94) 61.1(5)
C(88) F(94) F(92) 35.7(7)
C(88) F(94) F(93) 36.9(6)
F(92) F(94) F(93) 60.1(5)
B(51) C(95) C(96) 120.9(9)
B(51) C(95) C(100) 120.9(9)
C(96) C(95) C(100) 117.3(10)
C(95) C(96) C(97) 122.5(10)
C(96) C(97) C(98) 118.0(10)
C(96) C(97) C(101) 122.4(10)
C(98) C(97) C(101) 119.5(10)
C(97) C(98) C(99) 120.1(10)
C(98) C(99) C(100) 119.6(10)
C(98) C(99) C(102) 119.8(10)
C(100) C(99) C(102) 120.6(10)
C(95) C(100) C(99) 121.8(10)
C(97) C(101) F(103) 114.7(10)
C(97) C(101) F(104) 113.1(10)
C(97) C(101) F(105) 112.5(11)
F(103) C(101) F(104) 105.5(13)
F(103) C(101) F(105) 107.1(13)
F(104) C(101) F(105) 102.9(11)
C(99) C(102) F(106) 116.2(12)
C(99) C(102) F(107) 114.4(11)
C(99) C(102) F(108) 113.2(12)
F(106) C(102) F(107) 104.5(13)
F(106) C(102) F(108) 105.2(13)
F(107) C(102) F(108) 101.8(15)
C(101) F(103) F(104) 38.3(8)
C(101) F(103) F(105) 37.3(8)
F(104) F(103) F(105) 59.9(5)
C(101) F(104) F(103) 36.2(7)
C(101) F(104) F(105) 38.4(7)
F(103) F(104) F(105) 60.4(7)
C(101) F(105) F(103) 35.6(8)
C(101) F(105) F(104) 38.7(7)
F(103) F(105) F(104) 59.7(6)
C(102) F(106) F(107) 37.7(8)
C(102) F(106) F(108) 37.6(8)
F(107) F(106) F(108) 58.7(7)
C(102) F(107) F(106) 37.8(8)
C(102) F(107) F(108) 39.3(9)
F(106) F(107) F(108) 61.1(7)
C(102) F(108) F(106) 37.2(8)
C(102) F(108) F(107) 38.9(9)
F(106) F(108) F(107) 60.1(6)
Cl(1) C(111) Cl(2) 109.5(5)
Cl(1) C(111) Cl(3) 109.5(6)
Cl(2) C(111) Cl(3) 109.5(5)
C(111) Cl(1) Cl(2) 35.3(3)
C(111) Cl(1) Cl(3) 35.3(4)
Cl(2) Cl(1) Cl(3) 60.0(3)
C(111) Cl(2) Cl(1) 35.3(3)
C(111) Cl(2) Cl(3) 35.3(3)
Cl(1) Cl(2) Cl(3) 60.0(3)
C(111) Cl(3) Cl(1) 35.3(3)
C(111) Cl(3) Cl(2) 35.3(3)
Cl(1) Cl(3) Cl(2) 60.0(3)

loop_
_geom_bond_atom_site_label_1
_geom_bond_atom_site_label_2
_geom_bond_distance
Rh(1) P(1) 2.285(3)
Rh(1) N(1) 2.128(8)
Rh(1) C(2) 1.963(10)
Rh(1) C(32) 2.163(12)
Rh(1) C(33) 2.208(12)
Rh(1) C(34) 2.197(13)
Si(1) N(1) 1.773(9)
Si(1) C(11) 1.850(10)
Si(1) C(17) 1.842(10)
Si(1) C(23) 1.838(10)
P(1) C(29) 1.787(13)
P(1) C(30) 1.800(13)
P(1) C(31) 1.834(15)
N(1) C(2) 1.255(14)
C(2) C(3) 1.465(15)
C(3) C(4) 1.380(15)
C(3) C(8) 1.416(15)
C(4) C(5) 1.405(16)
C(5) C(6) 1.355(17)
C(6) C(7) 1.415(18)
C(6) O(9) 1.366(13)
C(7) C(8) 1.346(18)
O(9) C(10) 1.466(16)
C(11) C(12) 1.428(16)
C(11) C(16) 1.377(15)
C(12) C(13) 1.368(17)
C(13) C(14) 1.423(20)
C(14) C(15) 1.331(20)
C(15) C(16) 1.438(17)
C(17) C(18) 1.399(14)
C(17) C(22) 1.391(14)
C(18) C(19) 1.367(16)
C(19) C(20) 1.368(18)
C(20) C(21) 1.368(17)
C(21) C(22) 1.383(15)
C(23) C(24) 1.423(15)
C(23) C(28) 1.425(15)
C(24) C(25) 1.369(16)
C(25) C(26) 1.362(17)
C(26) C(27) 1.407(17)
C(27) C(28) 1.388(16)
C(32) C(33) 1.403(17)
C(32) C(36) 1.481(15)
C(32) C(37) 1.530(18)
C(33) C(34) 1.424(17)
C(33) C(38) 1.478(17)
C(34) C(35) 1.408(17)
C(34) C(39) 1.484(17)
C(35) C(36) 1.458(15)
C(35) C(40) 1.506(16)
C(36) C(41) 1.476(17)
B(51) C(52) 1.625(15)
B(51) C(67) 1.649(14)
B(51) C(81) 1.623(15)
B(51) C(95) 1.720(16)
C(52) C(53) 1.389(15)
C(52) C(57) 1.419(14)
C(53) C(54) 1.367(17)
C(54) C(55) 1.388(17)
C(54) C(58) 1.469(22)
C(55) C(56) 1.383(16)
C(56) C(57) 1.376(15)
C(56) C(59) 1.424(19)
C(59) F(64) 1.180(20)
C(59) F(65) 1.271(22)
C(59) F(66) 1.254(22)
C(58) F(61) 1.304(21)
C(58) F(62) 1.26(3)
C(58) F(63) 1.192(20)
F(61) F(62) 1.857(21)
F(61) F(63) 2.074(17)
F(62) F(63) 1.83(4)
F(64) F(65) 1.922(21)
F(64) F(66) 1.83(3)
F(65) F(66) 1.912(23)
C(67) C(68) 1.412(14)
C(67) C(72) 1.411(14)
C(68) C(69) 1.362(15)
C(69) C(70) 1.378(15)
C(69) C(73) 1.500(16)
C(70) C(71) 1.392(15)
C(71) C(72) 1.404(14)
C(71) C(74) 1.504(16)
C(73) F(75) 1.325(15)
C(73) F(76) 1.310(14)
C(73) F(77) 1.317(14)
C(74) F(78) 1.314(14)
C(74) F(79) 1.328(14)
C(74) F(80) 1.296(14)
F(75) F(76) 2.094(11)
F(75) F(77) 2.108(12)
F(76) F(77) 2.098(13)
F(78) F(79) 2.086(10)
F(78) F(80) 2.098(11)
F(79) F(80) 2.116(9)
C(81) C(82) 1.388(14)
C(81) C(86) 1.381(14)
C(82) C(83) 1.400(14)
C(83) C(84) 1.389(16)
C(83) C(87) 1.467(16)
C(84) C(85) 1.403(15)
C(85) C(86) 1.427(14)
C(85) C(88) 1.494(16)
C(87) F(89) 1.302(16)
C(87) F(90) 1.302(13)
C(87) F(91) 1.304(15)
C(88) F(92) 1.295(16)
C(88) F(93) 1.283(15)
C(88) F(94) 1.364(16)
F(89) F(90) 2.045(14)
F(89) F(91) 2.051(16)
F(90) F(91) 2.069(12)
F(92) F(93) 2.108(14)
F(92) F(94) 2.129(13)
F(93) F(94) 2.079(11)
C(95) C(96) 1.375(15)
C(95) C(100) 1.365(15)
C(96) C(97) 1.376(14)
C(97) C(98) 1.392(16)
C(97) C(101) 1.492(16)
C(98) C(99) 1.369(16)
C(99) C(100) 1.370(14)
C(99) C(102) 1.487(17)
C(101) F(103) 1.251(16)
C(101) F(104) 1.313(16)
C(101) F(105) 1.305(16)
C(102) F(106) 1.278(17)
C(102) F(107) 1.277(17)
C(102) F(108) 1.288(19)
F(103) F(104) 2.042(14)
F(103) F(105) 2.056(18)
F(104) F(105) 2.047(12)
F(106) F(107) 2.020(14)
F(106) F(108) 2.039(18)
F(107) F(108) 1.991(21)
C(111) Cl(1) 1.750(10)
C(111) Cl(2) 1.750(11)
C(111) Cl(3) 1.750(11)
Cl(1) Cl(2) 2.858(11)
Cl(1) Cl(3) 2.858(10)
Cl(2) Cl(3) 2.858(12)
